data_7159913
loop_
_publ_author_name
'Alexeev, Michael S.'
'Strelkova, Tatiana V.'
'Ilyin, Michael M.'
'Nelyubina, Yulia V.'
'Bespalov, Ivan A.'
'Medvedev, Michael G.'
'Khrustalev, Victor N.'
'Kuznetsov, Nikolai Yu'

_publ_section_title
;
 Amine adducts of triallylborane as highly reactive allylborating agents
 for Cu(I)-catalyzed allylation of chiral sulfinylimines.
;
_journal_issue 23
_journal_name_full 'Organic &amp; biomolecular chemistry'
_journal_page_first 4680
_journal_page_last 4696
_journal_paper_doi 10.1039/d4ob00291a
_journal_volume 22
_journal_year 2024
_chemical_absolute_configuration unk
_chemical_formula_moiety 'C15 H27 B N2'
_chemical_formula_sum 'C15 H27 B N2'
_chemical_formula_weight 246.19
_space_group_crystal_system orthorhombic
_space_group_IT_number 19
_space_group_name_Hall 'P 2ac 2ab'
_space_group_name_H-M_alt 'P 21 21 21'
_atom_sites_solution_hydrogens geom
_atom_sites_solution_primary dual
_audit_creation_date 2023-08-14
_audit_creation_method
;
Olex2 1.3
(compiled 2020.11.12 svn.r5f609507 for OlexSys, GUI svn.r6408)
;
_audit_update_record
;
2023-08-16 deposited with the CCDC.	2024-04-17 downloaded from the CCDC.
;
_cell_angle_alpha 90
_cell_angle_beta 90
_cell_angle_gamma 90
_cell_formula_units_Z 4
_cell_length_a 8.6952(2)
_cell_length_b 10.1193(2)
_cell_length_c 17.1397(4)
_cell_measurement_reflns_used 5580
_cell_measurement_temperature 100
_cell_measurement_theta_max 28.84
_cell_measurement_theta_min 2.34
_cell_volume 1508.11(6)
_computing_molecular_graphics 'Olex2 1.3 (Dolomanov et al., 2009)'
_computing_publication_material 'Olex2 1.3 (Dolomanov et al., 2009)'
_computing_structure_refinement 'XL  (Sheldrick, 2008)'
_computing_structure_solution 'SHELXT 2014/4 (Sheldrick, 2014)'
_diffrn_ambient_temperature 100
_diffrn_measured_fraction_theta_full 1.000
_diffrn_measured_fraction_theta_max 1.000
_diffrn_measurement_device_type 'Bruker Quest D8'
_diffrn_measurement_method '\f and \w scans'
_diffrn_radiation_monochromator graphite
_diffrn_radiation_type MoK\a
_diffrn_radiation_wavelength 0.71073
_diffrn_reflns_av_R_equivalents 0.0452
_diffrn_reflns_av_unetI/netI 0.0352
_diffrn_reflns_Laue_measured_fraction_full 1.000
_diffrn_reflns_Laue_measured_fraction_max 1.000
_diffrn_reflns_limit_h_max 11
_diffrn_reflns_limit_h_min -11
_diffrn_reflns_limit_k_max 13
_diffrn_reflns_limit_k_min -13
_diffrn_reflns_limit_l_max 22
_diffrn_reflns_limit_l_min -23
_diffrn_reflns_number 20204
_diffrn_reflns_point_group_measured_fraction_full 1.000
_diffrn_reflns_point_group_measured_fraction_max 1.000
_diffrn_reflns_theta_full 25.242
_diffrn_reflns_theta_max 28.993
_diffrn_reflns_theta_min 2.337
_diffrn_source_current 1.4
_diffrn_source_power 0.07
_diffrn_source_voltage 50.0
_diffrn_standards_number 0
_exptl_absorpt_coefficient_mu 0.062
_exptl_absorpt_correction_T_max 0.4330
_exptl_absorpt_correction_T_min 0.3775
_exptl_absorpt_correction_type multi-scan
_exptl_absorpt_process_details
;
SADABS-2016/2 (Bruker,2016/2) was used for absorption correction.
wR2(int) was 0.1112 before and 0.0442 after correction.
The Ratio of minimum to maximum transmission is 0.8718.
The \l/2 correction factor is Not present.
;
_exptl_crystal_colour colourless
_exptl_crystal_colour_primary colourless
_exptl_crystal_density_diffrn 1.084
_exptl_crystal_description needle
_exptl_crystal_F_000 544
_exptl_crystal_size_max 0.35
_exptl_crystal_size_mid 0.05
_exptl_crystal_size_min 0.05
_refine_diff_density_max 0.208
_refine_diff_density_min -0.183
_refine_diff_density_rms 0.037
_refine_ls_abs_structure_details
;
 Flack x determined using 1409 quotients [(I+)-(I-)]/[(I+)+(I-)]
 (Parsons, Flack and Wagner, Acta Cryst. B69 (2013) 249-259).
;
_refine_ls_abs_structure_Flack -1.4(10)
_refine_ls_extinction_method none
_refine_ls_goodness_of_fit_ref 1.045
_refine_ls_hydrogen_treatment constr
_refine_ls_matrix_type full
_refine_ls_number_parameters 180
_refine_ls_number_reflns 4000
_refine_ls_number_restraints 6
_refine_ls_restrained_S_all 1.080
_refine_ls_R_factor_all 0.0557
_refine_ls_R_factor_gt 0.0485
_refine_ls_shift/su_max 0.000
_refine_ls_shift/su_mean 0.000
_refine_ls_structure_factor_coef Fsqd
_refine_ls_weighting_details 'w=1/[\s^2^(Fo^2^)+(0.0608P)^2^+0.2999P] where P=(Fo^2^+2Fc^2^)/3'
_refine_ls_weighting_scheme calc
_refine_ls_wR_factor_gt 0.1193
_refine_ls_wR_factor_ref 0.1240
_reflns_Friedel_coverage 0.749
_reflns_Friedel_fraction_full 1.000
_reflns_Friedel_fraction_max 1.000
_reflns_number_gt 3582
_reflns_number_total 4000
_reflns_threshold_expression 'I > 2\s(I)'
_cod_data_source_file d4ob00291a3.cif
_cod_data_source_block TABDABCO
_cod_depositor_comments 'Adding full bibliography for 7159912--7159916.cif.'
_cod_database_code 7159913
_shelxl_version_number 2014/6
_shelx_space_group_comment
;
The symmetry employed for this shelxl refinement is uniquely defined
by the following loop, which should always be used as a source of
symmetry information in preference to the above space-group names.
They are only intended as comments.
;
_shelx_estimated_absorpt_t_max 0.997
_shelx_estimated_absorpt_t_min 0.978
_olex2_refinement_description
;
1. Fixed Uiso
 At 1.2 times of:
  All C(H) groups, All C(H,H) groups, All C(H,H,H,H) groups
2. Restrained distances
 C14-C13 \\sim C14'-C13'
 with sigma of 0.02
 C13'-B1 \\sim C13-B1
 with sigma of 0.02
 C10'-B1 \\sim C10-B1
 with sigma of 0.02
 C11'-C10' \\sim C11-C10
 with sigma of 0.02
 C12'-C11' \\sim C12-C11
 with sigma of 0.02
 C14-C15 \\sim C14'-C15
 with sigma of 0.02
3. Uiso/Uaniso restraints and constraints
Uanis(C13) = Uanis(C13')
Uanis(C14) = Uanis(C14')
Uanis(C10') = Uanis(C10)
Uanis(C11) = Uanis(C11')
Uanis(C12') = Uanis(C12)
4. Others
 Sof(H15C)=Sof(H15D)=Sof(C13')=Sof(H13C)=Sof(H13D)=Sof(C14')=Sof(H14')=1-FVAR(1)
 Sof(H15A)=Sof(H15B)=Sof(C13)=Sof(H13A)=Sof(H13B)=Sof(C14)=Sof(H14)=FVAR(1)
 Sof(C10')=Sof(H10C)=Sof(H10D)=Sof(C11')=Sof(H11')=Sof(C12')=Sof(H12C)=
 Sof(H12D)=1-FVAR(2)
 Sof(C10)=Sof(H10A)=Sof(H10B)=Sof(C11)=Sof(H11)=Sof(C12)=Sof(H12A)=Sof(H12B)=
 FVAR(2)
5.a Secondary CH2 refined with riding coordinates:
 C1(H1A,H1B), C2(H2A,H2B), C3(H3A,H3B), C4(H4A,H4B), C5(H5A,H5B), C6(H6A,H6B),
 C7(H7A,H7B), C10(H10A,H10B), C13(H13A,H13B), C10'(H10C,H10D), C13'(H13C,H13D)
5.b Aromatic/amide H refined with riding coordinates:
 C8(H8), C11(H11), C14(H14), C11'(H11'), C14'(H14')
5.c X=CH2 refined with riding coordinates:
 C9(H9A,H9B), C15(H15A,H15B), C15(H15C,H15D), C12(H12A,H12B), C12'(H12C,H12D)
;
_olex2_submission_special_instructions 'No special instructions were received'

loop_
_space_group_symop_operation_xyz
'x, y, z'
'-x+1/2, -y, z+1/2'
'-x, y+1/2, -z+1/2'
'x+1/2, -y+1/2, -z'

loop_
_atom_site_label
_atom_site_type_symbol
_atom_site_fract_x
_atom_site_fract_y
_atom_site_fract_z
_atom_site_U_iso_or_equiv
_atom_site_adp_type
_atom_site_occupancy
_atom_site_site_symmetry_order
_atom_site_calc_flag
_atom_site_refinement_flags_posn
_atom_site_refinement_flags_adp
_atom_site_refinement_flags_occupancy
_atom_site_disorder_assembly
_atom_site_disorder_group
N1 N 0.22329(19) 0.44719(15) 0.60177(9) 0.0218(3) Uani 1 1 d . . . . .
N2 N 0.0249(2) 0.30655(18) 0.52230(10) 0.0284(4) Uani 1 1 d . . . . .
C1 C 0.2394(3) 0.3024(2) 0.61826(13) 0.0303(5) Uani 1 1 d . . . . .
H1A H 0.2349 0.2870 0.6753 0.036 Uiso 1 1 calc R U . . .
H1B H 0.3404 0.2708 0.5991 0.036 Uiso 1 1 calc R U . . .
C2 C 0.1106(3) 0.2253(2) 0.57803(14) 0.0361(5) Uani 1 1 d . . . . .
H2A H 0.1554 0.1486 0.5503 0.043 Uiso 1 1 calc R U . . .
H2B H 0.0388 0.1911 0.6181 0.043 Uiso 1 1 calc R U . . .
C3 C 0.2447(3) 0.4639(2) 0.51500(11) 0.0303(5) Uani 1 1 d . . . . .
H3A H 0.3530 0.4450 0.5009 0.036 Uiso 1 1 calc R U . . .
H3B H 0.2217 0.5563 0.5000 0.036 Uiso 1 1 calc R U . . .
C4 C 0.1377(3) 0.3697(2) 0.47071(13) 0.0345(5) Uani 1 1 d . . . . .
H4A H 0.0827 0.4196 0.4296 0.041 Uiso 1 1 calc R U . . .
H4B H 0.2001 0.3006 0.4449 0.041 Uiso 1 1 calc R U . . .
C5 C 0.0609(2) 0.4855(2) 0.61991(12) 0.0252(4) Uani 1 1 d . . . . .
H5A H 0.0482 0.5820 0.6127 0.030 Uiso 1 1 calc R U . . .
H5B H 0.0377 0.4643 0.6751 0.030 Uiso 1 1 calc R U . . .
C6 C -0.0514(3) 0.4119(3) 0.56657(16) 0.0417(6) Uani 1 1 d . . . . .
H6A H -0.1348 0.3730 0.5986 0.050 Uiso 1 1 calc R U . . .
H6B H -0.0986 0.4754 0.5297 0.050 Uiso 1 1 calc R U . . .
C7 C 0.5186(2) 0.4695(2) 0.64429(13) 0.0310(5) Uani 1 1 d . . . . .
H7A H 0.5172 0.3823 0.6704 0.037 Uiso 1 1 calc R U . . .
H7B H 0.5391 0.4545 0.5882 0.037 Uiso 1 1 calc R U . . .
C8 C 0.6461(2) 0.5506(2) 0.67785(12) 0.0287(4) Uani 1 1 d . . . . .
H8 H 0.6733 0.6284 0.6501 0.034 Uiso 1 1 calc R U . . .
C9 C 0.7244(3) 0.5259(3) 0.74152(16) 0.0452(6) Uani 1 1 d . . . . .
H9A H 0.7019 0.4494 0.7715 0.054 Uiso 1 1 calc R U . . .
H9B H 0.8036 0.5844 0.7577 0.054 Uiso 1 1 calc R U . . .
C15 C 0.1434(3) 0.4032(3) 0.83080(13) 0.0413(6) Uani 1 1 d D . . . .
H15A H 0.0525 0.4546 0.8260 0.050 Uiso 0.774(3) 1 calc R U P A 1
H15B H 0.1432 0.3255 0.8619 0.050 Uiso 0.774(3) 1 calc R U P A 1
H15C H 0.1940 0.3203 0.8265 0.050 Uiso 0.226(3) 1 calc R U P A 2
H15D H 0.0524 0.4108 0.8611 0.050 Uiso 0.226(3) 1 calc R U P A 2
B1 B 0.3503(3) 0.5381(2) 0.65372(13) 0.0251(4) Uani 1 1 d D . . . .
C10 C 0.3661(3) 0.6885(3) 0.61117(16) 0.0263(5) Uani 0.768(3) 1 d D . P A 1
H10A H 0.4451 0.7386 0.6404 0.032 Uiso 0.768(3) 1 calc R U P A 1
H10B H 0.4069 0.6746 0.5579 0.032 Uiso 0.768(3) 1 calc R U P A 1
C11 C 0.2274(4) 0.7760(2) 0.60406(17) 0.0300(6) Uani 0.768(3) 1 d D . P A 1
H11 H 0.1706 0.7914 0.6505 0.036 Uiso 0.768(3) 1 calc R U P A 1
C12 C 0.1760(4) 0.8338(3) 0.5404(2) 0.0364(8) Uani 0.768(3) 1 d D . P A 1
H12A H 0.2284 0.8218 0.4923 0.044 Uiso 0.768(3) 1 calc R U P A 1
H12B H 0.0864 0.8874 0.5426 0.044 Uiso 0.768(3) 1 calc R U P A 1
C13 C 0.2916(3) 0.5604(3) 0.74217(14) 0.0245(5) Uani 0.774(3) 1 d D . P A 1
H13A H 0.3638 0.6219 0.7681 0.029 Uiso 0.774(3) 1 calc R U P A 1
H13B H 0.1903 0.6049 0.7399 0.029 Uiso 0.774(3) 1 calc R U P A 1
C14 C 0.2755(3) 0.4412(3) 0.79266(15) 0.0274(5) Uani 0.774(3) 1 d D . P A 1
H14 H 0.3638 0.3871 0.7991 0.033 Uiso 0.774(3) 1 calc R U P A 1
C10' C 0.3133(11) 0.6819(8) 0.6591(5) 0.0263(5) Uani 0.232(3) 1 d D . P A 2
H10C H 0.3787 0.7230 0.6997 0.032 Uiso 0.232(3) 1 calc R U P A 2
H10D H 0.2046 0.6925 0.6752 0.032 Uiso 0.232(3) 1 calc R U P A 2
C11' C 0.3382(12) 0.7522(9) 0.5829(5) 0.0300(6) Uani 0.232(3) 1 d D . P A 2
H11' H 0.4410 0.7492 0.5642 0.036 Uiso 0.232(3) 1 calc R U P A 2
C12' C 0.2415(15) 0.8177(13) 0.5374(8) 0.0364(8) Uani 0.232(3) 1 d D . P A 2
H12C H 0.1364 0.8255 0.5517 0.044 Uiso 0.232(3) 1 calc R U P A 2
H12D H 0.2773 0.8568 0.4904 0.044 Uiso 0.232(3) 1 calc R U P A 2
C13' C 0.3373(10) 0.4743(9) 0.7523(5) 0.0245(5) Uani 0.226(3) 1 d D . P A 2
H13C H 0.3536 0.3776 0.7497 0.029 Uiso 0.226(3) 1 calc R U P A 2
H13D H 0.4241 0.5119 0.7824 0.029 Uiso 0.226(3) 1 calc R U P A 2
C14' C 0.1943(11) 0.4979(9) 0.7980(5) 0.0274(5) Uani 0.226(3) 1 d D . P A 2
H14' H 0.1468 0.5822 0.8010 0.033 Uiso 0.226(3) 1 calc R U P A 2

loop_
_atom_site_aniso_label
_atom_site_aniso_U_11
_atom_site_aniso_U_22
_atom_site_aniso_U_33
_atom_site_aniso_U_23
_atom_site_aniso_U_13
_atom_site_aniso_U_12
N1 0.0202(7) 0.0215(7) 0.0237(7) -0.0065(6) 0.0012(6) -0.0003(6)
N2 0.0259(9) 0.0297(9) 0.0296(8) -0.0105(7) -0.0001(7) -0.0052(7)
C1 0.0335(11) 0.0210(9) 0.0364(10) -0.0059(8) -0.0058(9) 0.0025(8)
C2 0.0362(12) 0.0278(11) 0.0444(13) -0.0009(9) -0.0045(10) -0.0109(9)
C3 0.0316(11) 0.0368(11) 0.0225(9) -0.0078(8) 0.0049(8) -0.0097(9)
C4 0.0384(12) 0.0386(12) 0.0264(10) -0.0052(9) -0.0031(9) -0.0115(10)
C5 0.0189(9) 0.0265(9) 0.0302(9) -0.0089(8) -0.0001(7) 0.0013(7)
C6 0.0228(11) 0.0496(14) 0.0528(14) -0.0272(12) -0.0053(10) -0.0004(10)
C7 0.0219(10) 0.0315(10) 0.0396(11) -0.0133(9) -0.0032(8) 0.0035(8)
C8 0.0211(9) 0.0313(10) 0.0338(10) -0.0073(9) 0.0005(8) 0.0006(8)
C9 0.0378(13) 0.0410(13) 0.0567(15) -0.0012(11) -0.0168(12) 0.0024(11)
C15 0.0562(16) 0.0396(12) 0.0281(10) 0.0022(9) 0.0004(11) 0.0036(12)
B1 0.0201(10) 0.0265(11) 0.0288(10) -0.0112(9) -0.0014(8) -0.0004(8)
C10 0.0292(14) 0.0212(11) 0.0286(13) -0.0020(11) -0.0052(10) -0.0050(10)
C11 0.0347(14) 0.0209(11) 0.0345(13) -0.0047(10) -0.0086(12) -0.0011(11)
C12 0.040(2) 0.0258(14) 0.0435(15) 0.0007(11) -0.0065(18) 0.0008(15)
C13 0.0237(12) 0.0257(11) 0.0242(11) -0.0047(10) -0.0017(9) 0.0029(9)
C14 0.0271(13) 0.0313(13) 0.0237(11) -0.0026(10) -0.0006(10) 0.0077(11)
C10' 0.0292(14) 0.0212(11) 0.0286(13) -0.0020(11) -0.0052(10) -0.0050(10)
C11' 0.0347(14) 0.0209(11) 0.0345(13) -0.0047(10) -0.0086(12) -0.0011(11)
C12' 0.040(2) 0.0258(14) 0.0435(15) 0.0007(11) -0.0065(18) 0.0008(15)
C13' 0.0237(12) 0.0257(11) 0.0242(11) -0.0047(10) -0.0017(9) 0.0029(9)
C14' 0.0271(13) 0.0313(13) 0.0237(11) -0.0026(10) -0.0006(10) 0.0077(11)

loop_
_atom_type_symbol
_atom_type_description
_atom_type_scat_dispersion_real
_atom_type_scat_dispersion_imag
_atom_type_scat_source
C C 0.0033 0.0016 'International Tables Vol C Tables 4.2.6.8 and 6.1.1.4'
H H 0.0000 0.0000 'International Tables Vol C Tables 4.2.6.8 and 6.1.1.4'
B B 0.0013 0.0007 'International Tables Vol C Tables 4.2.6.8 and 6.1.1.4'
N N 0.0061 0.0033 'International Tables Vol C Tables 4.2.6.8 and 6.1.1.4'

loop_
_geom_angle_atom_site_label_1
_geom_angle_atom_site_label_2
_geom_angle_atom_site_label_3
_geom_angle
_geom_angle_site_symmetry_1
_geom_angle_site_symmetry_3
_geom_angle_publ_flag
C1 N1 C3 106.50(15) . . ?
C1 N1 B1 111.81(15) . . ?
C3 N1 B1 112.17(15) . . ?
C5 N1 C1 107.59(16) . . ?
C5 N1 C3 107.00(16) . . ?
C5 N1 B1 111.47(14) . . ?
C2 N2 C4 107.30(18) . . ?
C2 N2 C6 107.50(18) . . ?
C6 N2 C4 107.33(19) . . ?
N1 C1 H1A 109.6 . . ?
N1 C1 H1B 109.6 . . ?
N1 C1 C2 110.19(17) . . ?
H1A C1 H1B 108.1 . . ?
C2 C1 H1A 109.6 . . ?
C2 C1 H1B 109.6 . . ?
N2 C2 C1 112.37(17) . . ?
N2 C2 H2A 109.1 . . ?
N2 C2 H2B 109.1 . . ?
C1 C2 H2A 109.1 . . ?
C1 C2 H2B 109.1 . . ?
H2A C2 H2B 107.9 . . ?
N1 C3 H3A 109.6 . . ?
N1 C3 H3B 109.6 . . ?
N1 C3 C4 110.08(17) . . ?
H3A C3 H3B 108.2 . . ?
C4 C3 H3A 109.6 . . ?
C4 C3 H3B 109.6 . . ?
N2 C4 C3 112.23(17) . . ?
N2 C4 H4A 109.2 . . ?
N2 C4 H4B 109.2 . . ?
C3 C4 H4A 109.2 . . ?
C3 C4 H4B 109.2 . . ?
H4A C4 H4B 107.9 . . ?
N1 C5 H5A 109.5 . . ?
N1 C5 H5B 109.5 . . ?
N1 C5 C6 110.59(15) . . ?
H5A C5 H5B 108.1 . . ?
C6 C5 H5A 109.5 . . ?
C6 C5 H5B 109.5 . . ?
N2 C6 C5 111.95(18) . . ?
N2 C6 H6A 109.2 . . ?
N2 C6 H6B 109.2 . . ?
C5 C6 H6A 109.2 . . ?
C5 C6 H6B 109.2 . . ?
H6A C6 H6B 107.9 . . ?
H7A C7 H7B 107.7 . . ?
C8 C7 H7A 108.9 . . ?
C8 C7 H7B 108.9 . . ?
C8 C7 B1 113.25(17) . . ?
B1 C7 H7A 108.9 . . ?
B1 C7 H7B 108.9 . . ?
C7 C8 H8 116.5 . . ?
C9 C8 C7 126.9(2) . . ?
C9 C8 H8 116.5 . . ?
C8 C9 H9A 120.0 . . ?
C8 C9 H9B 120.0 . . ?
H9A C9 H9B 120.0 . . ?
H15A C15 H15B 120.0 . . ?
H15C C15 H15D 120.0 . . ?
C14 C15 H15A 120.0 . . ?
C14 C15 H15B 120.0 . . ?
C14' C15 H15C 120.0 . . ?
C14' C15 H15D 120.0 . . ?
N1 B1 C10 108.36(16) . . ?
N1 B1 C13' 104.9(3) . . ?
C7 B1 N1 107.65(15) . . ?
C7 B1 C10 105.54(18) . . ?
C7 B1 C13' 89.9(3) . . ?
C13 B1 N1 111.31(17) . . ?
C13 B1 C7 115.92(19) . . ?
C13 B1 C10 107.70(18) . . ?
C10' B1 N1 114.9(4) . . ?
C10' B1 C7 128.0(4) . . ?
C10' B1 C13' 106.0(5) . . ?
B1 C10 H10A 107.3 . . ?
B1 C10 H10B 107.3 . . ?
H10A C10 H10B 106.9 . . ?
C11 C10 B1 120.0(2) . . ?
C11 C10 H10A 107.3 . . ?
C11 C10 H10B 107.3 . . ?
C10 C11 H11 116.5 . . ?
C12 C11 C10 127.0(3) . . ?
C12 C11 H11 116.5 . . ?
C11 C12 H12A 120.0 . . ?
C11 C12 H12B 120.0 . . ?
H12A C12 H12B 120.0 . . ?
B1 C13 H13A 107.9 . . ?
B1 C13 H13B 107.9 . . ?
H13A C13 H13B 107.2 . . ?
C14 C13 B1 117.5(2) . . ?
C14 C13 H13A 107.9 . . ?
C14 C13 H13B 107.9 . . ?
C15 C14 C13 125.5(2) . . ?
C15 C14 H14 117.3 . . ?
C13 C14 H14 117.3 . . ?
B1 C10' H10C 109.2 . . ?
B1 C10' H10D 109.2 . . ?
B1 C10' C11' 112.1(7) . . ?
H10C C10' H10D 107.9 . . ?
C11' C10' H10C 109.2 . . ?
C11' C10' H10D 109.2 . . ?
C10' C11' H11' 114.5 . . ?
C12' C11' C10' 131.1(11) . . ?
C12' C11' H11' 114.5 . . ?
C11' C12' H12C 120.0 . . ?
C11' C12' H12D 120.0 . . ?
H12C C12' H12D 120.0 . . ?
B1 C13' H13C 107.5 . . ?
B1 C13' H13D 107.5 . . ?
H13C C13' H13D 107.0 . . ?
C14' C13' B1 119.1(6) . . ?
C14' C13' H13C 107.5 . . ?
C14' C13' H13D 107.5 . . ?
C15 C14' C13' 115.4(8) . . ?
C15 C14' H14' 122.3 . . ?
C13' C14' H14' 122.3 . . ?

loop_
_geom_bond_atom_site_label_1
_geom_bond_atom_site_label_2
_geom_bond_distance
_geom_bond_site_symmetry_2
_geom_bond_publ_flag
N1 C1 1.499(3) . ?
N1 C3 1.508(2) . ?
N1 C5 1.497(2) . ?
N1 B1 1.691(3) . ?
N2 C2 1.464(3) . ?
N2 C4 1.467(3) . ?
N2 C6 1.467(3) . ?
C1 H1A 0.9900 . ?
C1 H1B 0.9900 . ?
C1 C2 1.529(3) . ?
C2 H2A 0.9900 . ?
C2 H2B 0.9900 . ?
C3 H3A 0.9900 . ?
C3 H3B 0.9900 . ?
C3 C4 1.533(3) . ?
C4 H4A 0.9900 . ?
C4 H4B 0.9900 . ?
C5 H5A 0.9900 . ?
C5 H5B 0.9900 . ?
C5 C6 1.531(3) . ?
C6 H6A 0.9900 . ?
C6 H6B 0.9900 . ?
C7 H7A 0.9900 . ?
C7 H7B 0.9900 . ?
C7 C8 1.495(3) . ?
C7 B1 1.627(3) . ?
C8 H8 0.9500 . ?
C8 C9 1.310(3) . ?
C9 H9A 0.9500 . ?
C9 H9B 0.9500 . ?
C15 H15A 0.9500 . ?
C15 H15B 0.9500 . ?
C15 H15C 0.9500 . ?
C15 H15D 0.9500 . ?
C15 C14 1.377(4) . ?
C15 C14' 1.195(9) . ?
B1 C10 1.694(4) . ?
B1 C13 1.616(3) . ?
B1 C10' 1.494(8) . ?
B1 C13' 1.812(9) . ?
C10 H10A 0.9900 . ?
C10 H10B 0.9900 . ?
C10 C11 1.501(4) . ?
C11 H11 0.9500 . ?
C11 C12 1.316(5) . ?
C12 H12A 0.9500 . ?
C12 H12B 0.9500 . ?
C13 H13A 0.9900 . ?
C13 H13B 0.9900 . ?
C13 C14 1.490(4) . ?
C14 H14 0.9500 . ?
C10' H10C 0.9900 . ?
C10' H10D 0.9900 . ?
C10' C11' 1.503(12) . ?
C11' H11' 0.9500 . ?
C11' C12' 1.324(14) . ?
C12' H12C 0.9500 . ?
C12' H12D 0.9500 . ?
C13' H13C 0.9900 . ?
C13' H13D 0.9900 . ?
C13' C14' 1.489(11) . ?
C14' H14' 0.9500 . ?

loop_
_geom_torsion_atom_site_label_1
_geom_torsion_atom_site_label_2
_geom_torsion_atom_site_label_3
_geom_torsion_atom_site_label_4
_geom_torsion
_geom_torsion_site_symmetry_1
_geom_torsion_site_symmetry_2
_geom_torsion_site_symmetry_3
_geom_torsion_site_symmetry_4
_geom_torsion_publ_flag
N1 C1 C2 N2 11.4(3) . . . . ?
N1 C3 C4 N2 10.2(3) . . . . ?
N1 C5 C6 N2 10.5(3) . . . . ?
N1 B1 C10 C11 60.5(3) . . . . ?
N1 B1 C13 C14 63.9(3) . . . . ?
N1 B1 C10' C11' -71.7(7) . . . . ?
N1 B1 C13' C14' -68.7(7) . . . . ?
C1 N1 C3 C4 51.9(2) . . . . ?
C1 N1 C5 C6 -62.7(2) . . . . ?
C1 N1 B1 C7 47.8(2) . . . . ?
C1 N1 B1 C10 161.46(17) . . . . ?
C1 N1 B1 C13 -80.3(2) . . . . ?
C1 N1 B1 C10' -162.9(4) . . . . ?
C1 N1 B1 C13' -46.9(3) . . . . ?
C2 N2 C4 C3 -63.4(2) . . . . ?
C2 N2 C6 C5 51.3(3) . . . . ?
C3 N1 C1 C2 -64.0(2) . . . . ?
C3 N1 C5 C6 51.5(2) . . . . ?
C3 N1 B1 C7 -71.8(2) . . . . ?
C3 N1 B1 C10 41.9(2) . . . . ?
C3 N1 B1 C13 160.14(19) . . . . ?
C3 N1 B1 C10' 77.6(4) . . . . ?
C3 N1 B1 C13' -166.5(3) . . . . ?
C4 N2 C2 C1 51.2(2) . . . . ?
C4 N2 C6 C5 -63.9(3) . . . . ?
C5 N1 C1 C2 50.5(2) . . . . ?
C5 N1 C3 C4 -62.9(2) . . . . ?
C5 N1 B1 C7 168.24(17) . . . . ?
C5 N1 B1 C10 -78.1(2) . . . . ?
C5 N1 B1 C13 40.2(2) . . . . ?
C5 N1 B1 C10' -42.4(5) . . . . ?
C5 N1 B1 C13' 73.6(3) . . . . ?
C6 N2 C2 C1 -64.0(2) . . . . ?
C6 N2 C4 C3 51.8(2) . . . . ?
C7 B1 C10 C11 175.6(2) . . . . ?
C7 B1 C13 C14 -59.5(3) . . . . ?
C7 B1 C10' C11' 70.3(8) . . . . ?
C7 B1 C13' C14' -177.0(7) . . . . ?
C8 C7 B1 N1 171.68(17) . . . . ?
C8 C7 B1 C10 56.1(2) . . . . ?
C8 C7 B1 C13 -63.0(3) . . . . ?
C8 C7 B1 C10' 27.6(5) . . . . ?
C8 C7 B1 C13' -82.8(3) . . . . ?
B1 N1 C1 C2 173.18(17) . . . . ?
B1 N1 C3 C4 174.54(17) . . . . ?
B1 N1 C5 C6 174.42(18) . . . . ?
B1 C7 C8 C9 108.1(3) . . . . ?
B1 C10 C11 C12 -128.2(3) . . . . ?
B1 C13 C14 C15 -123.9(3) . . . . ?
B1 C10' C11' C12' 119.2(12) . . . . ?
B1 C13' C14' C15 133.0(7) . . . . ?
C10 B1 C13 C14 -177.4(2) . . . . ?
C13 B1 C10 C11 -60.0(3) . . . . ?
C10' B1 C13' C14' 53.2(8) . . . . ?
C13' B1 C10' C11' 173.0(6) . . . . ?
